data_7154011
loop_
_publ_author_name
'Liu, Hui'
'Lu, Hua'
'Wu, Fan'
'Li, Zhifang'
'Kobayashi, Nagao'
'Shen, Zhen'

_publ_section_title
;
 Synthesis and spectroscopic properties of novel meso-cyano
 boron-pyridyl-isoindoline dyes.
;
_journal_issue 41
_journal_name_full 'Organic &amp; biomolecular chemistry'
_journal_page_first 8223
_journal_page_last 8229
_journal_paper_doi 10.1039/c4ob01077a
_journal_volume 12
_journal_year 2014
_chemical_formula_sum 'C15 H8 B F2 N3 O'
_chemical_formula_weight 295.05
_chemical_name_systematic
; 
 ? 
;
_space_group_IT_number 2
_symmetry_cell_setting triclinic
_symmetry_space_group_name_Hall '-P 1'
_symmetry_space_group_name_H-M 'P -1'
_atom_sites_solution_hydrogens geom
_atom_sites_solution_primary direct
_atom_sites_solution_secondary difmap
_audit_creation_method SHELXL-97
_cell_angle_alpha 81.1880(10)
_cell_angle_beta 84.179(2)
_cell_angle_gamma 79.417(2)
_cell_formula_units_Z 4
_cell_length_a 7.2029(7)
_cell_length_b 9.4990(9)
_cell_length_c 19.3231(19)
_cell_measurement_reflns_used 3676
_cell_measurement_temperature 296(2)
_cell_measurement_theta_max 27.32
_cell_measurement_theta_min 2.31
_cell_volume 1280.6(2)
_computing_cell_refinement 'Bruker SAINT'
_computing_data_collection 'Bruker APEX2'
_computing_data_reduction 'Bruker SAINT'
_computing_molecular_graphics 'Bruker SHELXTL'
_computing_publication_material 'Bruker SHELXTL'
_computing_structure_refinement 'SHELXL-97 (Sheldrick, 2008)'
_computing_structure_solution 'SHELXS-97 (Sheldrick, 2008)'
_diffrn_ambient_temperature 296(2)
_diffrn_measured_fraction_theta_full 0.986
_diffrn_measured_fraction_theta_max 0.986
_diffrn_measurement_device_type 'Bruker APEX-II CCD'
_diffrn_measurement_method '\f and \w scans'
_diffrn_radiation_monochromator graphite
_diffrn_radiation_source 'fine-focus sealed tube'
_diffrn_radiation_type MoK\a
_diffrn_radiation_wavelength 0.71073
_diffrn_reflns_av_R_equivalents 0.0259
_diffrn_reflns_av_sigmaI/netI 0.0366
_diffrn_reflns_limit_h_max 8
_diffrn_reflns_limit_h_min -6
_diffrn_reflns_limit_k_max 11
_diffrn_reflns_limit_k_min -11
_diffrn_reflns_limit_l_max 22
_diffrn_reflns_limit_l_min -22
_diffrn_reflns_number 9537
_diffrn_reflns_theta_full 25.01
_diffrn_reflns_theta_max 25.01
_diffrn_reflns_theta_min 1.07
_exptl_absorpt_coefficient_mu 0.118
_exptl_absorpt_correction_T_max 0.9779
_exptl_absorpt_correction_T_min 0.9677
_exptl_absorpt_correction_type multi-scan
_exptl_absorpt_process_details sadabs
_exptl_crystal_density_diffrn 1.530
_exptl_crystal_density_method 'not measured'
_exptl_crystal_F_000 600
_exptl_crystal_size_max 0.28
_exptl_crystal_size_mid 0.26
_exptl_crystal_size_min 0.19
_refine_diff_density_max 0.319
_refine_diff_density_min -0.330
_refine_diff_density_rms 0.102
_refine_ls_extinction_method none
_refine_ls_goodness_of_fit_ref 1.115
_refine_ls_hydrogen_treatment constr
_refine_ls_matrix_type full
_refine_ls_number_parameters 397
_refine_ls_number_reflns 4461
_refine_ls_number_restraints 0
_refine_ls_restrained_S_all 1.115
_refine_ls_R_factor_all 0.0556
_refine_ls_R_factor_gt 0.0407
_refine_ls_shift/su_max 0.000
_refine_ls_shift/su_mean 0.000
_refine_ls_structure_factor_coef Fsqd
_refine_ls_weighting_details 'calc w=1/[\s^2^(Fo^2^)+(0.1026P)^2^+0.0284P] where P=(Fo^2^+2Fc^2^)/3'
_refine_ls_weighting_scheme calc
_refine_ls_wR_factor_gt 0.1318
_refine_ls_wR_factor_ref 0.1595
_reflns_number_gt 3570
_reflns_number_total 4461
_reflns_threshold_expression >2sigma(I)
_cod_data_source_file c4ob01077a2.cif
_cod_data_source_block mo_20140117bb_0m
_cod_depositor_comments
;
The following automatic conversions were performed:

'_symmetry_cell_setting' value 'Triclinic' changed to 'triclinic'
according to
/usr/data/users/saulius/crontab/automatic-downloads/rss-feeds/RSC/lib/dictionaries/cif_core.dic
dictionary named 'cif_core.dic' version 2.4.2 from 2011-04-26.

Automatic conversion script
Id: cif_fix_values 2281 2013-09-26 08:29:07Z andrius 

 Adding full bibliography for 7154011--7154012.cif.
;
_cod_original_sg_symbol_H-M 'P-1   '
_cod_database_code 7154011

loop_
_symmetry_equiv_pos_as_xyz
'x, y, z'
'-x, -y, -z'

loop_
_atom_site_label
_atom_site_type_symbol
_atom_site_fract_x
_atom_site_fract_y
_atom_site_fract_z
_atom_site_U_iso_or_equiv
_atom_site_adp_type
_atom_site_occupancy
_atom_site_symmetry_multiplicity
_atom_site_calc_flag
_atom_site_refinement_flags
B1 B 0.1147(3) 0.1242(2) 0.16401(11) 0.0381(5) Uani 1 1 d .
B2 B 0.3152(4) 0.5851(3) 0.33270(12) 0.0487(6) Uani 1 1 d .
C1 C 0.0556(3) 0.3035(2) -0.02348(10) 0.0383(5) Uani 1 1 d .
C2 C -0.0276(3) 0.3494(2) -0.08688(10) 0.0450(5) Uani 1 1 d .
H2 H -0.1341 0.3156 -0.0966 0.054 Uiso 1 1 calc R
C3 C 0.0555(4) 0.4478(2) -0.13485(11) 0.0543(6) Uani 1 1 d .
H3 H 0.0026 0.4812 -0.1775 0.065 Uiso 1 1 calc R
C4 C 0.2140(4) 0.4975(3) -0.12125(12) 0.0578(6) Uani 1 1 d .
H4 H 0.2665 0.5627 -0.1550 0.069 Uiso 1 1 calc R
C5 C 0.2973(3) 0.4521(2) -0.05806(12) 0.0537(6) Uani 1 1 d .
H5 H 0.4045 0.4855 -0.0488 0.064 Uiso 1 1 calc R
C6 C 0.2139(3) 0.3550(2) -0.00943(10) 0.0423(5) Uani 1 1 d .
C7 C 0.2639(3) 0.2912(2) 0.06269(10) 0.0426(5) Uani 1 1 d .
C8 C -0.0592(3) -0.0672(2) 0.22868(10) 0.0454(5) Uani 1 1 d .
H8 H 0.0267 -0.0741 0.2624 0.054 Uiso 1 1 calc R
C9 C -0.1985(3) -0.1490(2) 0.24152(12) 0.0530(6) Uani 1 1 d .
H9 H -0.2066 -0.2116 0.2833 0.064 Uiso 1 1 calc R
C10 C -0.3272(3) -0.1386(2) 0.19229(12) 0.0512(5) Uani 1 1 d .
H10 H -0.4248 -0.1924 0.2008 0.061 Uiso 1 1 calc R
C11 C -0.3096(3) -0.0480(2) 0.13045(11) 0.0444(5) Uani 1 1 d .
H11 H -0.3949 -0.0410 0.0965 0.053 Uiso 1 1 calc R
C12 C -0.1653(3) 0.03338(19) 0.11824(9) 0.0343(4) Uani 1 1 d .
C13 C -0.1381(3) 0.1286(2) 0.05285(10) 0.0369(4) Uani 1 1 d .
C14 C 0.0047(3) 0.20569(19) 0.03986(9) 0.0337(4) Uani 1 1 d .
C15 C -0.2648(3) 0.1327(2) -0.00014(10) 0.0430(5) Uani 1 1 d .
C16 C 0.3601(3) 0.3165(2) 0.39336(10) 0.0379(4) Uani 1 1 d .
C17 C 0.4019(3) 0.1700(2) 0.38776(11) 0.0488(5) Uani 1 1 d .
H17 H 0.3962 0.1024 0.4279 0.059 Uiso 1 1 calc R
C18 C 0.4517(4) 0.1245(3) 0.32347(13) 0.0562(6) Uani 1 1 d .
H18 H 0.4790 0.0262 0.3198 0.067 Uiso 1 1 calc R
C19 C 0.4610(4) 0.2249(3) 0.26412(12) 0.0564(6) Uani 1 1 d .
H19 H 0.4965 0.1961 0.2201 0.068 Uiso 1 1 calc R
C20 C 0.4163(3) 0.3680(3) 0.27203(11) 0.0502(5) Uani 1 1 d .
H20 H 0.4206 0.4365 0.2322 0.060 Uiso 1 1 calc R
C21 C 0.2202(3) 0.7561(2) 0.42801(12) 0.0506(5) Uani 1 1 d .
C22 C 0.1870(3) 0.7346(2) 0.50528(11) 0.0466(5) Uani 1 1 d .
C23 C 0.1373(4) 0.8353(3) 0.55192(14) 0.0611(6) Uani 1 1 d .
H23 H 0.1238 0.9339 0.5361 0.073 Uiso 1 1 calc R
C24 C 0.1086(4) 0.7854(3) 0.62208(14) 0.0631(7) Uani 1 1 d .
H24 H 0.0746 0.8511 0.6541 0.076 Uiso 1 1 calc R
C25 C 0.1297(3) 0.6389(3) 0.64563(12) 0.0593(6) Uani 1 1 d .
H25 H 0.1082 0.6077 0.6933 0.071 Uiso 1 1 calc R
C26 C 0.1826(3) 0.5370(2) 0.59933(11) 0.0493(5) Uani 1 1 d .
H26 H 0.1985 0.4384 0.6154 0.059 Uiso 1 1 calc R
C27 C 0.2106(3) 0.5873(2) 0.52886(10) 0.0395(5) Uani 1 1 d .
C28 C 0.2654(3) 0.5132(2) 0.46609(10) 0.0374(4) Uani 1 1 d .
C29 C 0.3068(3) 0.3703(2) 0.46059(10) 0.0374(4) Uani 1 1 d .
C30 C 0.3001(3) 0.2643(2) 0.52153(11) 0.0482(5) Uani 1 1 d .
F1 F 0.27930(17) 0.03747(14) 0.18366(6) 0.0537(4) Uani 1 1 d .
F2 F 0.0499(2) 0.22143(13) 0.21119(6) 0.0540(4) Uani 1 1 d .
F3 F 0.4704(2) 0.64198(16) 0.30187(7) 0.0738(5) Uani 1 1 d .
F4 F 0.1630(2) 0.63170(16) 0.29299(7) 0.0763(5) Uani 1 1 d .
N1 N 0.1314(2) 0.20149(17) 0.08883(8) 0.0370(4) Uani 1 1 d .
N2 N -0.0423(2) 0.02424(17) 0.16804(8) 0.0365(4) Uani 1 1 d .
N3 N -0.3644(3) 0.1336(2) -0.04209(11) 0.0660(6) Uani 1 1 d .
N4 N 0.3667(2) 0.41426(18) 0.33465(8) 0.0399(4) Uani 1 1 d .
N5 N 0.2698(3) 0.61567(17) 0.40816(9) 0.0430(4) Uani 1 1 d .
N6 N 0.2963(4) 0.1766(2) 0.56877(10) 0.0755(7) Uani 1 1 d .
O1 O 0.3902(2) 0.31140(19) 0.09472(8) 0.0589(4) Uani 1 1 d .
O2 O 0.2072(3) 0.86683(17) 0.38779(9) 0.0731(5) Uani 1 1 d .

loop_
_atom_site_aniso_label
_atom_site_aniso_U_11
_atom_site_aniso_U_22
_atom_site_aniso_U_33
_atom_site_aniso_U_23
_atom_site_aniso_U_13
_atom_site_aniso_U_12
B1 0.0398(12) 0.0408(12) 0.0332(11) -0.0014(9) -0.0048(9) -0.0078(10)
B2 0.0542(15) 0.0447(14) 0.0418(12) 0.0112(10) -0.0050(11) -0.0081(11)
C1 0.0420(11) 0.0372(10) 0.0324(9) -0.0029(8) 0.0011(8) -0.0015(8)
C2 0.0519(12) 0.0455(12) 0.0344(10) -0.0012(9) -0.0035(9) -0.0031(10)
C3 0.0682(16) 0.0523(13) 0.0352(11) 0.0035(9) 0.0016(10) -0.0021(12)
C4 0.0677(16) 0.0531(14) 0.0436(12) 0.0074(10) 0.0124(11) -0.0076(12)
C5 0.0532(14) 0.0540(13) 0.0518(13) 0.0021(10) 0.0057(10) -0.0167(11)
C6 0.0440(11) 0.0423(11) 0.0396(10) -0.0043(9) 0.0031(9) -0.0090(9)
C7 0.0420(11) 0.0465(11) 0.0403(10) -0.0067(9) 0.0011(9) -0.0119(9)
C8 0.0501(12) 0.0419(11) 0.0390(10) 0.0073(9) -0.0041(9) -0.0045(10)
C9 0.0535(13) 0.0463(12) 0.0511(12) 0.0132(10) 0.0032(10) -0.0078(10)
C10 0.0456(12) 0.0421(12) 0.0623(14) 0.0011(10) 0.0047(10) -0.0100(10)
C11 0.0378(11) 0.0426(11) 0.0523(12) -0.0056(9) -0.0033(9) -0.0068(9)
C12 0.0335(10) 0.0324(9) 0.0349(9) -0.0034(7) 0.0004(8) -0.0024(8)
C13 0.0384(10) 0.0363(10) 0.0353(9) -0.0053(8) -0.0050(8) -0.0031(8)
C14 0.0346(10) 0.0332(9) 0.0319(9) -0.0038(7) -0.0016(7) -0.0037(8)
C15 0.0454(12) 0.0446(11) 0.0406(10) -0.0053(9) -0.0085(9) -0.0092(9)
C16 0.0337(10) 0.0396(11) 0.0386(10) 0.0026(8) -0.0049(8) -0.0073(8)
C17 0.0567(13) 0.0413(12) 0.0472(12) -0.0032(9) -0.0029(10) -0.0080(10)
C18 0.0634(15) 0.0485(13) 0.0592(14) -0.0140(11) -0.0031(11) -0.0120(11)
C19 0.0576(14) 0.0698(16) 0.0474(12) -0.0197(11) -0.0018(11) -0.0171(12)
C20 0.0504(13) 0.0627(14) 0.0379(11) -0.0015(10) -0.0037(9) -0.0148(11)
C21 0.0573(14) 0.0328(11) 0.0590(13) 0.0045(10) -0.0058(11) -0.0095(10)
C22 0.0468(12) 0.0408(12) 0.0523(12) -0.0066(9) -0.0065(10) -0.0065(9)
C23 0.0599(15) 0.0464(13) 0.0776(17) -0.0170(12) -0.0087(13) -0.0019(11)
C24 0.0625(15) 0.0682(17) 0.0617(15) -0.0274(13) -0.0036(12) -0.0046(12)
C25 0.0569(15) 0.0758(17) 0.0454(12) -0.0140(12) -0.0003(11) -0.0089(13)
C26 0.0495(13) 0.0552(13) 0.0417(11) -0.0043(10) -0.0016(10) -0.0079(10)
C27 0.0330(10) 0.0427(11) 0.0422(10) -0.0025(9) -0.0035(8) -0.0070(8)
C28 0.0319(10) 0.0394(11) 0.0390(10) 0.0031(8) -0.0037(8) -0.0082(8)
C29 0.0382(10) 0.0354(11) 0.0359(10) 0.0035(8) -0.0031(8) -0.0063(8)
C30 0.0645(14) 0.0375(11) 0.0399(11) 0.0021(9) -0.0039(10) -0.0079(10)
F1 0.0419(7) 0.0600(8) 0.0555(7) 0.0065(6) -0.0146(6) -0.0054(6)
F2 0.0749(9) 0.0507(7) 0.0380(6) -0.0107(5) 0.0015(6) -0.0147(6)
F3 0.0918(11) 0.0605(9) 0.0652(9) 0.0056(7) 0.0252(8) -0.0315(8)
F4 0.0929(11) 0.0654(9) 0.0620(9) 0.0017(7) -0.0348(8) 0.0158(8)
N1 0.0388(9) 0.0406(9) 0.0325(8) -0.0024(7) -0.0035(7) -0.0104(7)
N2 0.0370(9) 0.0352(8) 0.0349(8) -0.0003(7) -0.0024(7) -0.0036(7)
N3 0.0662(14) 0.0789(14) 0.0585(12) -0.0098(11) -0.0227(11) -0.0172(11)
N4 0.0366(9) 0.0469(10) 0.0354(8) 0.0004(7) -0.0035(7) -0.0094(7)
N5 0.0521(10) 0.0331(9) 0.0406(9) 0.0043(7) -0.0017(8) -0.0077(8)
N6 0.122(2) 0.0496(12) 0.0486(12) 0.0116(10) -0.0054(12) -0.0142(13)
O1 0.0543(10) 0.0762(11) 0.0522(9) 0.0001(8) -0.0107(8) -0.0307(8)
O2 0.1047(15) 0.0373(9) 0.0708(11) 0.0095(8) -0.0061(10) -0.0101(9)

loop_
_atom_type_symbol
_atom_type_description
_atom_type_scat_dispersion_real
_atom_type_scat_dispersion_imag
_atom_type_scat_source
C C 0.0033 0.0016 'International Tables Vol C Tables 4.2.6.8 and 6.1.1.4'
H H 0.0000 0.0000 'International Tables Vol C Tables 4.2.6.8 and 6.1.1.4'
B B 0.0013 0.0007 'International Tables Vol C Tables 4.2.6.8 and 6.1.1.4'
N N 0.0061 0.0033 'International Tables Vol C Tables 4.2.6.8 and 6.1.1.4'
O O 0.0106 0.0060 'International Tables Vol C Tables 4.2.6.8 and 6.1.1.4'
F F 0.0171 0.0103 'International Tables Vol C Tables 4.2.6.8 and 6.1.1.4'

loop_
_geom_angle_atom_site_label_1
_geom_angle_atom_site_label_2
_geom_angle_atom_site_label_3
_geom_angle
F1 B1 F2 110.66(16)
F1 B1 N1 113.02(18)
F2 B1 N1 111.31(16)
F1 B1 N2 107.74(16)
F2 B1 N2 106.27(16)
N1 B1 N2 107.48(15)
F4 B2 F3 110.93(18)
F4 B2 N5 112.2(2)
F3 B2 N5 111.6(2)
F4 B2 N4 107.0(2)
F3 B2 N4 107.25(19)
N5 B2 N4 107.49(16)
C6 C1 C2 121.1(2)
C6 C1 C14 106.55(17)
C2 C1 C14 132.32(19)
C3 C2 C1 116.9(2)
C3 C2 H2 121.5
C1 C2 H2 121.5
C4 C3 C2 122.0(2)
C4 C3 H3 119.0
C2 C3 H3 119.0
C3 C4 C5 121.3(2)
C3 C4 H4 119.4
C5 C4 H4 119.4
C6 C5 C4 117.2(2)
C6 C5 H5 121.4
C4 C5 H5 121.4
C5 C6 C1 121.5(2)
C5 C6 C7 130.1(2)
C1 C6 C7 108.40(18)
O1 C7 N1 125.12(18)
O1 C7 C6 128.7(2)
N1 C7 C6 106.21(17)
N2 C8 C9 121.8(2)
N2 C8 H8 119.1
C9 C8 H8 119.1
C8 C9 C10 119.5(2)
C8 C9 H9 120.2
C10 C9 H9 120.2
C11 C10 C9 119.1(2)
C11 C10 H10 120.5
C9 C10 H10 120.5
C10 C11 C12 120.3(2)
C10 C11 H11 119.8
C12 C11 H11 119.8
N2 C12 C11 119.77(17)
N2 C12 C13 117.83(17)
C11 C12 C13 122.40(18)
C14 C13 C15 120.06(17)
C14 C13 C12 122.81(17)
C15 C13 C12 117.06(17)
C13 C14 N1 121.58(16)
C13 C14 C1 129.90(17)
N1 C14 C1 108.51(16)
N3 C15 C13 178.9(2)
N4 C16 C17 119.47(19)
N4 C16 C29 118.18(17)
C17 C16 C29 122.34(18)
C18 C17 C16 120.3(2)
C18 C17 H17 119.8
C16 C17 H17 119.8
C17 C18 C19 119.7(2)
C17 C18 H18 120.1
C19 C18 H18 120.1
C20 C19 C18 117.9(2)
C20 C19 H19 121.0
C18 C19 H19 121.0
N4 C20 C19 123.0(2)
N4 C20 H20 118.5
C19 C20 H20 118.5
O2 C21 N5 124.8(2)
O2 C21 C22 129.3(2)
N5 C21 C22 105.84(17)
C27 C22 C23 121.0(2)
C27 C22 C21 108.79(18)
C23 C22 C21 130.2(2)
C24 C23 C22 118.2(2)
C24 C23 H23 120.9
C22 C23 H23 120.9
C23 C24 C25 120.9(2)
C23 C24 H24 119.6
C25 C24 H24 119.6
C24 C25 C26 121.3(2)
C24 C25 H25 119.3
C26 C25 H25 119.3
C27 C26 C25 117.7(2)
C27 C26 H26 121.1
C25 C26 H26 121.1
C26 C27 C22 120.8(2)
C26 C27 C28 132.63(19)
C22 C27 C28 106.56(17)
C29 C28 N5 121.40(18)
C29 C28 C27 130.10(18)
N5 C28 C27 108.50(16)
C28 C29 C30 120.82(18)
C28 C29 C16 122.40(17)
C30 C29 C16 116.78(17)
N6 C30 C29 177.9(2)
C14 N1 C7 110.32(15)
C14 N1 B1 124.27(16)
C7 N1 B1 125.03(16)
C12 N2 C8 119.49(17)
C12 N2 B1 124.56(15)
C8 N2 B1 115.75(16)
C20 N4 C16 119.55(18)
C20 N4 B2 115.41(17)
C16 N4 B2 125.02(17)
C28 N5 C21 110.28(17)
C28 N5 B2 125.42(17)
C21 N5 B2 124.28(17)

loop_
_geom_bond_atom_site_label_1
_geom_bond_atom_site_label_2
_geom_bond_distance
B1 F1 1.366(3)
B1 F2 1.384(2)
B1 N1 1.528(3)
B1 N2 1.594(3)
B2 F4 1.370(3)
B2 F3 1.373(3)
B2 N5 1.522(3)
B2 N4 1.592(3)
C1 C6 1.386(3)
C1 C2 1.393(3)
C1 C14 1.477(3)
C2 C3 1.385(3)
C2 H2 0.9300
C3 C4 1.376(4)
C3 H3 0.9300
C4 C5 1.389(3)
C4 H4 0.9300
C5 C6 1.385(3)
C5 H5 0.9300
C6 C7 1.484(3)
C7 O1 1.209(2)
C7 N1 1.401(3)
C8 N2 1.357(3)
C8 C9 1.359(3)
C8 H8 0.9300
C9 C10 1.375(3)
C9 H9 0.9300
C10 C11 1.371(3)
C10 H10 0.9300
C11 C12 1.387(3)
C11 H11 0.9300
C12 N2 1.356(2)
C12 C13 1.455(3)
C13 C14 1.351(3)
C13 C15 1.431(3)
C14 N1 1.371(2)
C15 N3 1.134(3)
C16 N4 1.354(2)
C16 C17 1.387(3)
C16 C29 1.458(3)
C17 C18 1.370(3)
C17 H17 0.9300
C18 C19 1.379(3)
C18 H18 0.9300
C19 C20 1.367(3)
C19 H19 0.9300
C20 N4 1.342(3)
C20 H20 0.9300
C21 O2 1.203(2)
C21 N5 1.417(3)
C21 C22 1.477(3)
C22 C27 1.388(3)
C22 C23 1.388(3)
C23 C24 1.374(4)
C23 H23 0.9300
C24 C25 1.382(4)
C24 H24 0.9300
C25 C26 1.394(3)
C25 H25 0.9300
C26 C27 1.380(3)
C26 H26 0.9300
C27 C28 1.478(3)
C28 C29 1.353(3)
C28 N5 1.368(2)
C29 C30 1.431(3)
C30 N6 1.139(3)

loop_
_geom_torsion_atom_site_label_1
_geom_torsion_atom_site_label_2
_geom_torsion_atom_site_label_3
_geom_torsion_atom_site_label_4
_geom_torsion
C6 C1 C2 C3 0.2(3)
C14 C1 C2 C3 177.69(19)
C1 C2 C3 C4 0.6(3)
C2 C3 C4 C5 -0.7(4)
C3 C4 C5 C6 -0.1(3)
C4 C5 C6 C1 0.9(3)
C4 C5 C6 C7 -177.5(2)
C2 C1 C6 C5 -1.0(3)
C14 C1 C6 C5 -179.03(18)
C2 C1 C6 C7 177.74(17)
C14 C1 C6 C7 -0.3(2)
C5 C6 C7 O1 0.2(4)
C1 C6 C7 O1 -178.4(2)
C5 C6 C7 N1 179.1(2)
C1 C6 C7 N1 0.5(2)
N2 C8 C9 C10 -0.6(3)
C8 C9 C10 C11 1.4(3)
C9 C10 C11 C12 -0.8(3)
C10 C11 C12 N2 -0.7(3)
C10 C11 C12 C13 178.56(18)
N2 C12 C13 C14 0.8(3)
C11 C12 C13 C14 -178.45(18)
N2 C12 C13 C15 177.69(16)
C11 C12 C13 C15 -1.6(3)
C15 C13 C14 N1 -178.40(17)
C12 C13 C14 N1 -1.6(3)
C15 C13 C14 C1 1.5(3)
C12 C13 C14 C1 178.32(17)
C6 C1 C14 C13 180.00(19)
C2 C1 C14 C13 2.3(4)
C6 C1 C14 N1 -0.1(2)
C2 C1 C14 N1 -177.80(19)
C14 C13 C15 N3 120(12)
C12 C13 C15 N3 -57(12)
N4 C16 C17 C18 0.8(3)
C29 C16 C17 C18 -179.9(2)
C16 C17 C18 C19 0.3(4)
C17 C18 C19 C20 -1.1(4)
C18 C19 C20 N4 0.9(3)
O2 C21 C22 C27 177.2(2)
N5 C21 C22 C27 -1.8(2)
O2 C21 C22 C23 -1.9(4)
N5 C21 C22 C23 179.1(2)
C27 C22 C23 C24 -1.2(4)
C21 C22 C23 C24 177.8(2)
C22 C23 C24 C25 0.4(4)
C23 C24 C25 C26 0.7(4)
C24 C25 C26 C27 -0.9(3)
C25 C26 C27 C22 0.1(3)
C25 C26 C27 C28 -179.8(2)
C23 C22 C27 C26 1.0(3)
C21 C22 C27 C26 -178.23(19)
C23 C22 C27 C28 -179.1(2)
C21 C22 C27 C28 1.7(2)
C26 C27 C28 C29 -1.0(4)
C22 C27 C28 C29 179.1(2)
C26 C27 C28 N5 179.0(2)
C22 C27 C28 N5 -0.9(2)
N5 C28 C29 C30 -179.49(18)
C27 C28 C29 C30 0.5(3)
N5 C28 C29 C16 0.6(3)
C27 C28 C29 C16 -179.47(17)
N4 C16 C29 C28 -0.4(3)
C17 C16 C29 C28 -179.8(2)
N4 C16 C29 C30 179.64(18)
C17 C16 C29 C30 0.3(3)
C28 C29 C30 N6 179(100)
C16 C29 C30 N6 -1(7)
C13 C14 N1 C7 -179.63(17)
C1 C14 N1 C7 0.4(2)
C13 C14 N1 B1 -6.5(3)
C1 C14 N1 B1 173.60(16)
O1 C7 N1 C14 178.4(2)
C6 C7 N1 C14 -0.6(2)
O1 C7 N1 B1 5.3(3)
C6 C7 N1 B1 -173.71(17)
F1 B1 N1 C14 131.40(19)
F2 B1 N1 C14 -103.3(2)
N2 B1 N1 C14 12.7(2)
F1 B1 N1 C7 -56.4(3)
F2 B1 N1 C7 68.8(2)
N2 B1 N1 C7 -175.17(16)
C11 C12 N2 C8 1.6(3)
C13 C12 N2 C8 -177.71(17)
C11 C12 N2 B1 -172.98(17)
C13 C12 N2 B1 7.7(3)
C9 C8 N2 C12 -1.0(3)
C9 C8 N2 B1 174.05(19)
F1 B1 N2 C12 -135.58(17)
F2 B1 N2 C12 105.78(19)
N1 B1 N2 C12 -13.5(2)
F1 B1 N2 C8 49.7(2)
F2 B1 N2 C8 -68.9(2)
N1 B1 N2 C8 171.78(16)
C19 C20 N4 C16 0.2(3)
C19 C20 N4 B2 -178.6(2)
C17 C16 N4 C20 -1.0(3)
C29 C16 N4 C20 179.64(17)
C17 C16 N4 B2 177.7(2)
C29 C16 N4 B2 -1.7(3)
F4 B2 N4 C20 61.1(2)
F3 B2 N4 C20 -57.9(2)
N5 B2 N4 C20 -178.12(17)
F4 B2 N4 C16 -117.6(2)
F3 B2 N4 C16 123.4(2)
N5 B2 N4 C16 3.2(3)
C29 C28 N5 C21 179.72(19)
C27 C28 N5 C21 -0.3(2)
C29 C28 N5 B2 1.5(3)
C27 C28 N5 B2 -178.47(19)
O2 C21 N5 C28 -177.8(2)
C22 C21 N5 C28 1.2(2)
O2 C21 N5 B2 0.4(4)
C22 C21 N5 B2 179.5(2)
F4 B2 N5 C28 114.3(2)
F3 B2 N5 C28 -120.4(2)
N4 B2 N5 C28 -3.1(3)
F4 B2 N5 C21 -63.7(3)
F3 B2 N5 C21 61.6(3)
N4 B2 N5 C21 178.97(18)
